data_4078797
loop_
_publ_author_name
'Ylijoki, Kai E. O.'
'Lavy, S\'everine'
'Fretzen, Angelika'
'K\"undig, E. Peter'
'Berclaz, Th\'eo'
'Bernardinelli, G\'erald'
'Besnard, C\'eline'

_publ_contact_author
;
     E. Peter Kundig
     Department of Organic Chemistry
     University of Geneva
     Quai E. Ansermet 30
     CH - 1211 Geneva 4
     Switzerland
;
_publ_section_title
;
 A Synthetic and Mechanistic Investigation of the Chromium
 Tricarbonyl-Mediated Masamune--Bergman Cyclization. Direct Observation of
 a Ground-State Tripletp-Benzyne Biradical
;
_journal_issue 15
_journal_name_full Organometallics
_journal_page_first 5396
_journal_paper_doi 10.1021/om300427j
_journal_volume 31
_journal_year 2012
_chemical_formula_moiety 'C18 H25 N O Si , 3(C O), Cr '
_chemical_formula_sum 'C21 H25 Cr N O4 Si'
_chemical_formula_weight 435.52
_space_group_IT_number 2
_symmetry_cell_setting triclinic
_symmetry_space_group_name_Hall '-P 1'
_symmetry_space_group_name_H-M 'P -1'
_audit_conform_dict_name cif_core.dic
_audit_conform_dict_version 2.0.1
_audit_creation_date 1998-03-30
_audit_creation_method from_xtal_archive_file_using_CIFIO
_audit_update_record 2012-06-04
_cell_angle_alpha 80.102(4)
_cell_angle_beta 80.818(5)
_cell_angle_gamma 88.077(4)
_cell_formula_units_Z 2
_cell_length_a 7.8676(8)
_cell_length_b 9.1352(7)
_cell_length_c 16.2751(9)
_cell_measurement_reflns_used 34
_cell_measurement_temperature 200
_cell_measurement_theta_max 30
_cell_measurement_theta_min 25
_cell_volume 1137.53(16)
_diffrn_ambient_temperature 200
_diffrn_detector 'scintillation counter'
_diffrn_detector_dtime 0.690(10)
_diffrn_measured_fraction_theta_full 1.0
_diffrn_measured_fraction_theta_max 1.0
_diffrn_measurement_device_type Stoe_Stadi-4
_diffrn_measurement_method \w-2\q_scans
_diffrn_radiation_type 'Cu K\a'
_diffrn_radiation_wavelength 1.54183
_diffrn_reflns_av_R_equivalents .028
_diffrn_reflns_limit_h_max 8
_diffrn_reflns_limit_h_min -8
_diffrn_reflns_limit_k_max 9
_diffrn_reflns_limit_k_min -9
_diffrn_reflns_limit_l_max 17
_diffrn_reflns_limit_l_min 0
_diffrn_reflns_number 2960
_diffrn_reflns_theta_full 54.34
_diffrn_reflns_theta_max 54.34
_diffrn_standards_decay_% 0
_diffrn_standards_interval_time 60
_diffrn_standards_number 2
_exptl_absorpt_coefficient_mu 4.846
_exptl_absorpt_correction_T_max .628272
_exptl_absorpt_correction_T_min .41966
_exptl_absorpt_correction_type numerical
_exptl_absorpt_process_details 'Xtal 3.2 LSABS'
_exptl_crystal_colour Yellow
_exptl_crystal_density_diffrn 1.271
_exptl_crystal_density_meas ?
_exptl_crystal_description prisms
_exptl_crystal_F_000 456
_exptl_crystal_size_max .370
_exptl_crystal_size_mid .174
_exptl_crystal_size_min .100
_refine_diff_density_max .31
_refine_diff_density_min -.33
_refine_ls_extinction_coef 1857(162)
_refine_ls_extinction_method Zachariasen
_refine_ls_goodness_of_fit_ref 1.137
_refine_ls_hydrogen_treatment noref
_refine_ls_number_parameters 254
_refine_ls_number_reflns 2358
_refine_ls_R_factor_gt .042
_refine_ls_shift/su_max .0005
_refine_ls_structure_factor_coef F
_refine_ls_weighting_details \w=1/[\s^2^(Fo)+0.0001(Fo^2^)]
_refine_ls_weighting_scheme calc
_refine_ls_wR_factor_ref .037
_reflns_number_gt 2299
_reflns_number_total 2788
_reflns_threshold_expression 'refl observed if Fo > 3.99 \s(Fo)'
_cod_data_source_file om300427j_si_002.cif
_cod_data_source_block LICA
_cod_depositor_comments
;
The following automatic conversions were performed:

'_exptl_crystal_density_meas' value 'not_measured' was changed to '?'
- the value is perceived as not measured.

Automatic conversion script
Id: cif_fix_values 3008 2015-01-20 13:52:24Z robertas 
;
_cod_original_cell_volume 1137.53(14)
_cod_original_sg_symbol_H-M P-1
_cod_database_code 4078797

loop_
_symmetry_equiv_pos_as_xyz
+x,+y,+z
-x,-y,-z

loop_
_atom_site_label
_atom_site_fract_x
_atom_site_fract_y
_atom_site_fract_z
_atom_site_U_iso_or_equiv
_atom_site_occupancy
_atom_site_adp_type
Cr .68381(8) .38398(7) .36759(4) .0300(5) 1.00000 Uani
Si .73629(15) .67373(12) .02410(7) .0409(9) 1.00000 Uani
O1 .8400(4) -.0460(3) .42999(16) .050(3) 1.00000 Uani
O2 1.0501(4) .4232(3) .28172(19) .057(3) 1.00000 Uani
O3 .8019(4) .4371(3) .52591(18) .059(3) 1.00000 Uani
O4 .6188(4) .7111(4) .3268(3) .069(3) 1.00000 Uani
N .9583(4) .0265(4) .29468(19) .039(3) 1.00000 Uani
C1 .6497(5) .2367(4) .2763(3) .029(3) 1.00000 Uani
C2 .6914(5) .1476(4) .3518(3) .029(3) 1.00000 Uani
C3 .5898(5) .1626(4) .4297(3) .035(3) 1.00000 Uani
C4 .4501(5) .2617(4) .4349(3) .039(3) 1.00000 Uani
C5 .4108(5) .3479(4) .3615(3) .037(3) 1.00000 Uani
C6 .5080(5) .3330(4) .2834(3) .033(3) 1.00000 Uani
C7 .8390(5) .0431(4) .3536(3) .031(3) 1.00000 Uani
C8 1.0803(5) -.0877(4) .3287(3) .036(3) 1.00000 Uani
C9 .9829(6) -.1487(5) .4173(3) .047(4) 1.00000 Uani
C10 1.2449(6) -.0120(5) .3326(3) .064(4) 1.00000 Uani
C11 1.1119(6) -.2047(5) .2731(3) .063(4) 1.00000 Uani
C12 .7497(5) .2258(4) .1891(3) .031(3) 1.00000 Uani
C13 .7451(5) .3688(4) .1305(3) .033(3) 1.00000 Uani
C14 .7412(5) .4858(5) .0855(3) .038(4) 1.00000 Uani
C15 .5295(6) .7616(5) .0627(3) .066(4) 1.00000 Uani
C16 .9208(6) .7761(5) .0430(3) .065(4) 1.00000 Uani
C17 .7552(6) .6591(5) -.0887(3) .061(4) 1.00000 Uani
C18 .6769(6) .0977(4) .1553(3) .044(4) 1.00000 Uani
C19 .9075(6) .4102(4) .3144(3) .038(4) 1.00000 Uani
C20 .7549(5) .4163(4) .4648(3) .038(4) 1.00000 Uani
C21 .6447(5) .5841(5) .3423(3) .042(4) 1.00000 Uani
H3 .62301 .10772 .47855 .05000 1.00000 Uiso
H4 .38845 .26699 .48947 .05000 1.00000 Uiso
H5 .32809 .41618 .36362 .05000 1.00000 Uiso
H6 .48393 .39379 .23472 .05000 1.00000 Uiso
H91 .92813 -.25531 .42128 .05000 1.00000 Uiso
H92 1.04700 -.13945 .46229 .05000 1.00000 Uiso
H101 1.32623 -.08562 .35371 .05000 1.00000 Uiso
H102 1.29419 .03781 .27542 .05000 1.00000 Uiso
H103 1.22176 .06064 .37002 .05000 1.00000 Uiso
H111 1.17070 -.16058 .21812 .05000 1.00000 Uiso
H112 1.18143 -.28336 .29813 .05000 1.00000 Uiso
H113 1.00219 -.24453 .26716 .05000 1.00000 Uiso
H12 .86884 .20306 .19772 .05000 1.00000 Uiso
H151 .43324 .70411 .05334 .05000 1.00000 Uiso
H152 .52161 .76390 .12270 .05000 1.00000 Uiso
H153 .52402 .86240 .03228 .05000 1.00000 Uiso
H161 .90792 .78496 .10185 .05000 1.00000 Uiso
H162 1.02687 .72286 .02735 .05000 1.00000 Uiso
H163 .92492 .87442 .00865 .05000 1.00000 Uiso
H171 .85888 .60337 -.10532 .05000 1.00000 Uiso
H172 .65600 .60957 -.09801 .05000 1.00000 Uiso
H173 .76235 .75707 -.12170 .05000 1.00000 Uiso
H181 .68259 .00397 .19600 .05000 1.00000 Uiso
H182 .55461 .11975 .14794 .05000 1.00000 Uiso
H183 .74575 .08624 .10007 .05000 1.00000 Uiso

loop_
_atom_site_aniso_label
_atom_site_aniso_U_11
_atom_site_aniso_U_22
_atom_site_aniso_U_33
_atom_site_aniso_U_12
_atom_site_aniso_U_13
_atom_site_aniso_U_23
Cr .0302(4) .0282(4) .0321(4) .0011(3) -.0061(3) -.0055(3)
Si .0478(8) .0319(7) .0401(7) .0025(6) -.0067(6) .0016(6)
O1 .0526(19) .0504(18) .0388(17) .0185(15) -.0025(14) .0104(14)
O2 .0374(19) .064(3) .071(3) -.0082(16) .0022(17) -.0230(17)
O3 .070(3) .065(3) .053(2) .0229(16) -.0310(17) -.0264(17)
O4 .072(3) .0339(18) .103(3) .0078(16) -.0276(19) -.0008(17)
N .040(3) .038(2) .036(2) .0116(16) -.0042(17) .0029(16)
C1 .030(3) .025(2) .033(3) -.0053(17) -.0065(18) -.0029(17)
C2 .030(3) .025(2) .032(3) -.0022(17) -.0061(18) -.0030(17)
C3 .042(3) .032(3) .032(3) -.0037(19) -.007(2) -.0015(18)
C4 .035(3) .039(3) .041(3) -.004(2) .001(2) -.011(2)
C5 .030(3) .040(3) .043(3) .0022(18) -.007(2) -.014(2)
C6 .034(3) .032(3) .036(3) .0036(18) -.0119(19) -.0074(18)
C7 .040(3) .024(3) .030(3) -.0039(18) -.009(2) -.0013(18)
C8 .035(3) .030(3) .041(3) .0045(19) -.0086(19) -.0010(19)
C9 .049(3) .042(3) .048(3) .012(3) -.013(3) .000(3)
C10 .044(3) .063(4) .085(4) -.006(3) -.012(3) -.008(3)
C11 .067(4) .055(3) .070(4) .017(3) -.018(3) -.020(3)
C12 .038(3) .027(3) .029(3) .0042(17) -.0086(18) -.0048(17)
C13 .035(3) .035(3) .031(3) .0040(19) -.0063(19) -.011(2)
C14 .042(3) .039(3) .032(3) .002(2) -.006(2) -.003(2)
C15 .069(4) .052(3) .072(4) .015(3) -.007(3) -.005(3)
C16 .071(4) .051(3) .073(4) -.004(3) -.009(3) -.013(3)
C17 .065(4) .066(4) .046(3) .001(3) -.012(3) .008(3)
C18 .059(3) .038(3) .036(3) .003(3) -.003(3) -.0112(19)
C19 .040(3) .034(3) .042(3) .000(2) -.007(3) -.0115(19)
C20 .043(3) .032(3) .040(3) .0072(19) -.008(3) -.008(2)
C21 .039(3) .042(3) .048(3) .001(3) -.012(2) -.006(3)

loop_
_atom_type_symbol
_atom_type_scat_source
_atom_type_scat_dispersion_real
_atom_type_scat_dispersion_imag
C Int._Tables_Vol_IV_Tables_2.2B_and_2.3.1 .017 .009
H Int._Tables_Vol_IV_Tables_2.2B_and_2.3.1 0 0
O Int._Tables_Vol_IV_Tables_2.2B_and_2.3.1 .047 .032
N Int._Tables_Vol_IV_Tables_2.2B_and_2.3.1 .029 .018
Si Int._Tables_Vol_IV_Tables_2.2B_and_2.3.1 .244 .33
Cr Int._Tables_Vol_IV_Tables_2.2B_and_2.3.1 -.198 2.443

loop_
_geom_angle_atom_site_label_1
_geom_angle_atom_site_label_2
_geom_angle_atom_site_label_3
_geom_angle
C19 Cr C20 88.36(18)
C19 Cr C21 90.07(16)
C20 Cr C21 88.15(18)
C14 Si C15 107.47(18)
C14 Si C16 107.5(2)
C14 Si C17 108.54(19)
C15 Si C16 110.9(3)
C15 Si C17 111.7(3)
C16 Si C17 110.5(3)
C7 O1 C9 105.7(3)
C7 N C8 108.2(3)
C2 C1 C12 122.4(3)
C6 C1 C12 119.5(3)
C1 C2 C3 118.6(3)
C1 C2 C7 123.7(3)
C3 C2 C7 117.6(3)
C2 C3 C4 121.9(4)
C3 C4 C5 119.1(4)
C4 C5 C6 120.0(4)
C1 C6 C5 122.2(4)
O1 C7 N 117.8(4)
O1 C7 C2 113.7(3)
N C7 C2 128.4(4)
N C8 C9 102.5(3)
N C8 C10 108.6(3)
N C8 C11 109.6(4)
C9 C8 C10 112.1(4)
C9 C8 C11 112.5(3)
C10 C8 C11 111.2(4)
O1 C9 C8 104.5(3)
C1 C12 C13 111.2(3)
C1 C12 C18 109.2(3)
C13 C12 C18 111.8(4)
C12 C13 C14 178.0(5)
Si C14 C13 175.0(4)
Cr C19 O2 178.3(3)
Cr C20 O3 179.2(4)
Cr C21 O4 179.5(4)

loop_
_geom_bond_atom_site_label_1
_geom_bond_atom_site_label_2
_geom_bond_distance
Cr C1 2.221(4)
Cr C2 2.216(4)
Cr C3 2.195(4)
Cr C4 2.214(4)
Cr C5 2.204(4)
Cr C6 2.209(5)
Cr C19 1.837(4)
Cr C20 1.832(5)
Cr C21 1.830(5)
Si C14 1.835(4)
Si C15 1.856(5)
Si C16 1.846(5)
Si C17 1.845(5)
O1 C7 1.365(5)
O1 C9 1.452(5)
O2 C19 1.163(5)
O3 C20 1.162(6)
O4 C21 1.163(5)
N C7 1.256(5)
N C8 1.490(5)
C1 C2 1.431(5)
C1 C6 1.400(5)
C1 C12 1.526(5)
C2 C3 1.412(5)
C2 C7 1.479(5)
C3 C4 1.402(6)
C4 C5 1.385(6)
C5 C6 1.402(5)
C8 C9 1.542(5)
C8 C10 1.504(6)
C8 C11 1.506(6)
C12 C13 1.482(5)
C12 C18 1.539(6)
C13 C14 1.190(5)
